data_4081413
loop_
_publ_author_name
'Wagner, Michael'
'Dietz, Christina'
'Bou\<ska, Marek'
'Dost\'al, Libor'
'Pad\(elkov\'a, Zde\<nka'
'Jambor, Roman'
'Jurkschat, Klaus'

_publ_section_title
;
 Reactivity of Organotin(I) Dimers RSnSnR (R = 2,6-(Me2NCH2)2C6H3,
 4-t-Bu-2,6-{P(O)(O-i-Pr)2}2C6H2) with Diaryl Dichalcogenides, ArEEAr
 (E = S, Se, Te; Ar = Ph, 2-C5H4N): Control of Secondary
 Sn&#x00B7;&#x00B7;&#x00B7;Sn Interactions by Intramolecular
 Coordination and Identity of the Aryl Chalcogenate
;
_journal_issue 17
_journal_name_full Organometallics
_journal_page_first 4973
_journal_paper_doi 10.1021/om400694z
_journal_volume 32
_journal_year 2013
_chemical_formula_moiety 'C29 H40 N2 O6 P2 S2 Sn, 0.5(C6 H12)'
_chemical_formula_sum 'C32 H46 N2 O6 P2 S2 Sn'
_chemical_formula_weight 799.46
_chemical_name_systematic
;
[1(P),3(Sn)-Sn(S-Py)2-OP(O)(O-i-Pr)-6-t-Bu-4-P(O)(Oi-Pr)2]C6H2
;
_space_group_IT_number 14
_symmetry_cell_setting monoclinic
_symmetry_space_group_name_Hall '-P 2ybc'
_symmetry_space_group_name_H-M 'P 1 21/c 1'
_atom_sites_solution_hydrogens geom
_atom_sites_solution_primary direct
_atom_sites_solution_secondary difmap
_audit_creation_method SHELXL-97
_cell_angle_alpha 90.00
_cell_angle_beta 113.008(7)
_cell_angle_gamma 90.00
_cell_formula_units_Z 4
_cell_length_a 17.0979(10)
_cell_length_b 11.3340(7)
_cell_length_c 19.9926(13)
_cell_measurement_reflns_used 6748
_cell_measurement_temperature 173(2)
_cell_measurement_theta_max 29.1464
_cell_measurement_theta_min 2.2090
_cell_volume 3566.1(4)
_computing_cell_refinement 'CrysAlisPro, Oxford Diffraction Ltd., Version 1.171.33.55''
_computing_data_collection 'CrysAlisPro, Oxford Diffraction Ltd., Version 1.171.33.55''
_computing_data_reduction 'CrysAlisPro, Oxford Diffraction Ltd., Version 1.171.33.55''
_computing_molecular_graphics 'SHELXP-97 (Sheldrick, 1997)'
_computing_publication_material 'enCIFer Version 1.4'
_computing_structure_refinement 'SHELXL-97 (Sheldrick, 1997)'
_computing_structure_solution 'SHELXS-97 (Sheldrick, 1990)'
_diffrn_ambient_temperature 173(2)
_diffrn_measured_fraction_theta_full 1.000
_diffrn_measured_fraction_theta_max 1.000
_diffrn_measurement_device 'XcaliburS CCD Diffractometer'
_diffrn_measurement_method '\w und \y scan'
_diffrn_radiation_monochromator graphite
_diffrn_radiation_source 'fine-focus sealed tube'
_diffrn_radiation_type MoK\a
_diffrn_radiation_wavelength 0.71073
_diffrn_reflns_av_R_equivalents 0.0446
_diffrn_reflns_av_sigmaI/netI 0.0914
_diffrn_reflns_limit_h_max 20
_diffrn_reflns_limit_h_min -20
_diffrn_reflns_limit_k_max 13
_diffrn_reflns_limit_k_min -13
_diffrn_reflns_limit_l_max 24
_diffrn_reflns_limit_l_min -18
_diffrn_reflns_number 17637
_diffrn_reflns_theta_full 25.50
_diffrn_reflns_theta_max 25.50
_diffrn_reflns_theta_min 2.21
_exptl_absorpt_coefficient_mu 0.967
_exptl_absorpt_correction_T_max 1.00000
_exptl_absorpt_correction_T_min 0.90919
_exptl_absorpt_correction_type multi-scan
_exptl_absorpt_process_details
;
CrysAlisPro, Oxford Diffraction Ltd.,
Version 1.171.33.55 (release 05-01-2010 CrysAlis171 .NET)
(compiled Jan  5 2010,16:28:46)
Empirical absorption correction using spherical harmonics,
 implemented in SCALE3 ABSPACK scaling algorithm.
;
_exptl_crystal_colour colourless
_exptl_crystal_density_diffrn 1.489
_exptl_crystal_density_method 'not measured'
_exptl_crystal_description block
_exptl_crystal_F_000 1648
_exptl_crystal_size_max 0.26
_exptl_crystal_size_mid 0.18
_exptl_crystal_size_min 0.09
_refine_diff_density_max 0.592
_refine_diff_density_min -0.610
_refine_diff_density_rms 0.080
_refine_ls_extinction_method none
_refine_ls_goodness_of_fit_ref 0.807
_refine_ls_hydrogen_treatment constr
_refine_ls_matrix_type full
_refine_ls_number_parameters 415
_refine_ls_number_reflns 6639
_refine_ls_number_restraints 0
_refine_ls_restrained_S_all 0.807
_refine_ls_R_factor_all 0.0558
_refine_ls_R_factor_gt 0.0310
_refine_ls_shift/su_max 0.001
_refine_ls_shift/su_mean 0.000
_refine_ls_structure_factor_coef Fsqd
_refine_ls_weighting_details 'calc w=1/[\s^2^(Fo^2^)+(0.0247P)^2^+0.0000P] where P=(Fo^2^+2Fc^2^)/3'
_refine_ls_weighting_scheme calc
_refine_ls_wR_factor_gt 0.0575
_refine_ls_wR_factor_ref 0.0597
_reflns_number_gt 4408
_reflns_number_total 6639
_reflns_threshold_expression >2sigma(I)
_cod_data_source_file om400694z_si_002.cif
_cod_data_source_block compound11*0.5C6H12
_cod_original_sg_symbol_H-M P2(1)/c
_cod_database_code 4081413

loop_
_symmetry_equiv_pos_as_xyz
'x, y, z'
'-x, y+1/2, -z+1/2'
'-x, -y, -z'
'x, -y-1/2, z-1/2'

loop_
_atom_site_label
_atom_site_type_symbol
_atom_site_fract_x
_atom_site_fract_y
_atom_site_fract_z
_atom_site_U_iso_or_equiv
_atom_site_adp_type
_atom_site_occupancy
_atom_site_symmetry_multiplicity
_atom_site_calc_flag
_atom_site_refinement_flags
Sn1 Sn 0.263615(12) 0.38155(2) 0.438322(11) 0.01500(7) Uani 1 1 d .
P1 P 0.39537(5) 0.35634(8) 0.60153(4) 0.0172(2) Uani 1 1 d .
O1 O 0.35707(11) 0.4429(2) 0.53859(10) 0.0175(5) Uani 1 1 d .
O1' O 0.48568(11) 0.3263(2) 0.62594(11) 0.0247(6) Uani 1 1 d .
O1'' O 0.37900(12) 0.4067(2) 0.66915(10) 0.0209(6) Uani 1 1 d .
P2 P 0.10254(5) 0.16197(9) 0.40893(5) 0.0179(2) Uani 1 1 d .
O2 O 0.10150(11) 0.2731(2) 0.37181(11) 0.0224(6) Uani 1 1 d .
O2' O 0.09153(12) 0.0459(2) 0.36433(11) 0.0250(6) Uani 1 1 d .
O2'' O 0.02933(11) 0.1522(2) 0.43833(11) 0.0213(6) Uani 1 1 d .
C1 C 0.25986(17) 0.2334(3) 0.50461(16) 0.0142(7) Uani 1 1 d .
C2 C 0.32771(16) 0.2284(3) 0.57191(16) 0.0123(7) Uani 1 1 d .
C3 C 0.33779(17) 0.1314(3) 0.61675(16) 0.0162(8) Uani 1 1 d .
H3A H 0.3847 0.1287 0.6607 0.019 Uiso 1 1 calc R
C4 C 0.28087(18) 0.0387(3) 0.59870(17) 0.0163(8) Uani 1 1 d .
C5 C 0.21011(18) 0.0495(3) 0.53349(17) 0.0192(8) Uani 1 1 d .
H5A H 0.1684 -0.0085 0.5211 0.023 Uiso 1 1 calc R
C6 C 0.19963(17) 0.1433(3) 0.48661(16) 0.0147(8) Uani 1 1 d .
C7 C 0.29078(19) -0.0694(3) 0.64582(17) 0.0213(8) Uani 1 1 d .
C8 C 0.37500(19) -0.0708(3) 0.71204(17) 0.0289(9) Uani 1 1 d .
H8A H 0.4213 -0.0661 0.6963 0.043 Uiso 1 1 calc R
H8B H 0.3794 -0.1426 0.7388 0.043 Uiso 1 1 calc R
H8C H 0.3772 -0.0045 0.7427 0.043 Uiso 1 1 calc R
C9 C 0.2185(2) -0.0726(3) 0.67316(19) 0.0330(10) Uani 1 1 d .
H9A H 0.1649 -0.0721 0.6324 0.050 Uiso 1 1 calc R
H9B H 0.2224 -0.0047 0.7030 0.050 Uiso 1 1 calc R
H9C H 0.2231 -0.1430 0.7012 0.050 Uiso 1 1 calc R
C10 C 0.2868(2) -0.1791(3) 0.60042(18) 0.0274(9) Uani 1 1 d .
H10A H 0.2319 -0.1841 0.5614 0.041 Uiso 1 1 calc R
H10B H 0.2963 -0.2480 0.6305 0.041 Uiso 1 1 calc R
H10C H 0.3298 -0.1743 0.5808 0.041 Uiso 1 1 calc R
C14 C 0.3079(2) 0.4834(3) 0.66186(19) 0.0311(10) Uani 1 1 d .
H14A H 0.2988 0.5393 0.6221 0.037 Uiso 1 1 calc R
C15 C 0.2282(2) 0.4142(4) 0.6463(2) 0.0407(12) Uani 1 1 d .
H15A H 0.2117 0.3766 0.5998 0.061 Uiso 1 1 calc R
H15B H 0.1837 0.4662 0.6459 0.061 Uiso 1 1 calc R
H15C H 0.2381 0.3553 0.6832 0.061 Uiso 1 1 calc R
C16 C 0.3351(3) 0.5507(4) 0.7329(2) 0.0508(12) Uani 1 1 d .
H16A H 0.3880 0.5901 0.7420 0.076 Uiso 1 1 calc R
H16B H 0.3421 0.4966 0.7718 0.076 Uiso 1 1 calc R
H16C H 0.2925 0.6079 0.7299 0.076 Uiso 1 1 calc R
C21 C 0.0280(2) 0.0392(4) 0.28897(17) 0.0324(10) Uani 1 1 d .
H21A H -0.0093 0.1084 0.2793 0.039 Uiso 1 1 calc R
C22 C 0.0720(3) 0.0409(6) 0.2397(2) 0.101(2) Uani 1 1 d .
H22A H 0.1075 0.1096 0.2492 0.151 Uiso 1 1 calc R
H22B H 0.0311 0.0429 0.1905 0.151 Uiso 1 1 calc R
H22C H 0.1064 -0.0287 0.2471 0.151 Uiso 1 1 calc R
C23 C -0.0229(3) -0.0669(5) 0.2823(2) 0.089(2) Uani 1 1 d .
H23A H -0.0679 -0.0695 0.2349 0.134 Uiso 1 1 calc R
H23B H -0.0468 -0.0657 0.3186 0.134 Uiso 1 1 calc R
H23C H 0.0124 -0.1354 0.2892 0.134 Uiso 1 1 calc R
C24 C 0.0201(2) 0.2509(4) 0.48125(19) 0.0307(10) Uani 1 1 d .
H24A H 0.0732 0.2962 0.4992 0.037 Uiso 1 1 calc R
C25 C -0.0503(2) 0.3295(4) 0.4339(2) 0.0461(12) Uani 1 1 d .
H25A H -0.0358 0.3617 0.3958 0.069 Uiso 1 1 calc R
H25B H -0.0585 0.3926 0.4626 0.069 Uiso 1 1 calc R
H25C H -0.1018 0.2845 0.4129 0.069 Uiso 1 1 calc R
C26 C 0.0062(2) 0.2006(4) 0.5448(2) 0.0549(13) Uani 1 1 d .
H26A H 0.0536 0.1515 0.5725 0.082 Uiso 1 1 calc R
H26B H -0.0449 0.1543 0.5278 0.082 Uiso 1 1 calc R
H26C H 0.0010 0.2636 0.5749 0.082 Uiso 1 1 calc R
N31 N 0.38195(13) 0.3419(2) 0.41729(13) 0.0152(6) Uani 1 1 d .
C32 C 0.34730(18) 0.3050(3) 0.34811(17) 0.0174(8) Uani 1 1 d .
S32 S 0.23726(5) 0.30244(9) 0.31456(4) 0.0229(2) Uani 1 1 d .
C33 C 0.39786(19) 0.2751(3) 0.31070(18) 0.0227(8) Uani 1 1 d .
H33A H 0.3740 0.2478 0.2631 0.027 Uiso 1 1 calc R
C34 C 0.48447(19) 0.2872(3) 0.34629(19) 0.0268(9) Uani 1 1 d .
H34A H 0.5197 0.2680 0.3224 0.032 Uiso 1 1 calc R
C35 C 0.51935(19) 0.3271(3) 0.41643(19) 0.0250(9) Uani 1 1 d .
H35A H 0.5778 0.3366 0.4399 0.030 Uiso 1 1 calc R
C36 C 0.46676(17) 0.3529(3) 0.45182(17) 0.0208(9) Uani 1 1 d .
H36A H 0.4899 0.3781 0.4999 0.025 Uiso 1 1 calc R
N41 N 0.28488(14) 0.5670(3) 0.40436(13) 0.0167(6) Uani 1 1 d .
C42 C 0.21856(18) 0.6250(3) 0.41067(16) 0.0196(8) Uani 1 1 d .
S42 S 0.15427(5) 0.52913(9) 0.43511(5) 0.0255(2) Uani 1 1 d .
C43 C 0.2066(2) 0.7438(3) 0.39760(18) 0.0268(9) Uani 1 1 d .
H43A H 0.1607 0.7821 0.4019 0.032 Uiso 1 1 calc R
C44 C 0.2640(2) 0.8052(3) 0.37800(18) 0.0310(10) Uani 1 1 d .
H44A H 0.2573 0.8858 0.3690 0.037 Uiso 1 1 calc R
C45 C 0.3319(2) 0.7455(3) 0.37182(18) 0.0276(9) Uani 1 1 d .
H45A H 0.3712 0.7856 0.3586 0.033 Uiso 1 1 calc R
C46 C 0.34000(18) 0.6277(3) 0.38536(16) 0.0207(8) Uani 1 1 d .
H46A H 0.3855 0.5879 0.3813 0.025 Uiso 1 1 calc R
C1L C 0.5026(3) 0.9765(5) 0.4402(3) 0.093(2) Uani 1 1 d .
H1L1 H 0.5194 1.0106 0.4033 0.111 Uiso 1 1 calc R
H1L2 H 0.5006 0.8918 0.4326 0.111 Uiso 1 1 calc R
C2L C 0.4220(3) 1.0102(5) 0.4230(3) 0.0750(16) Uani 1 1 d .
H2L1 H 0.3809 0.9552 0.3910 0.090 Uiso 1 1 calc R
H2L2 H 0.4106 1.0896 0.4034 0.090 Uiso 1 1 calc R
C3L C 0.4287(3) 1.0035(6) 0.4929(2) 0.085(2) Uani 1 1 d .
H3L1 H 0.4101 0.9241 0.4972 0.102 Uiso 1 1 calc R
H3L2 H 0.3842 1.0552 0.4944 0.102 Uiso 1 1 calc R

loop_
_atom_site_aniso_label
_atom_site_aniso_U_11
_atom_site_aniso_U_22
_atom_site_aniso_U_33
_atom_site_aniso_U_23
_atom_site_aniso_U_13
_atom_site_aniso_U_12
Sn1 0.01545(10) 0.01732(13) 0.01237(11) 0.00148(13) 0.00560(8) -0.00018(12)
P1 0.0183(4) 0.0181(6) 0.0132(4) -0.0015(4) 0.0040(3) -0.0042(4)
O1 0.0215(11) 0.0162(14) 0.0132(12) -0.0005(11) 0.0051(9) -0.0063(10)
O1' 0.0140(10) 0.0317(16) 0.0256(13) -0.0009(12) 0.0048(9) -0.0039(11)
O1'' 0.0295(12) 0.0198(16) 0.0123(12) -0.0040(11) 0.0070(9) -0.0023(11)
P2 0.0157(4) 0.0216(6) 0.0138(5) 0.0014(4) 0.0028(3) -0.0031(4)
O2 0.0171(11) 0.0263(16) 0.0195(13) 0.0075(12) 0.0026(9) -0.0022(11)
O2' 0.0230(12) 0.0307(17) 0.0144(13) -0.0069(12) -0.0001(9) -0.0015(11)
O2'' 0.0188(11) 0.0223(16) 0.0238(13) -0.0007(12) 0.0093(9) -0.0052(10)
C1 0.0175(15) 0.014(2) 0.0151(18) -0.0007(16) 0.0110(13) 0.0008(15)
C2 0.0131(15) 0.014(2) 0.0110(17) -0.0045(15) 0.0057(12) 0.0007(14)
C3 0.0171(15) 0.017(2) 0.0137(17) -0.0048(17) 0.0049(12) -0.0002(16)
C4 0.0222(17) 0.013(2) 0.0155(18) 0.0007(16) 0.0090(14) 0.0023(15)
C5 0.0177(16) 0.019(2) 0.0200(19) -0.0041(17) 0.0067(13) -0.0031(15)
C6 0.0172(15) 0.014(2) 0.0135(17) -0.0009(15) 0.0070(12) 0.0007(14)
C7 0.0296(18) 0.017(2) 0.0157(19) 0.0026(17) 0.0071(14) 0.0009(16)
C8 0.042(2) 0.017(2) 0.017(2) 0.0039(17) 0.0006(15) -0.0014(17)
C9 0.051(2) 0.027(3) 0.030(2) 0.008(2) 0.0254(18) -0.0014(19)
C10 0.0348(19) 0.016(2) 0.026(2) 0.0047(19) 0.0059(16) 0.0036(17)
C14 0.057(2) 0.022(2) 0.020(2) 0.0054(19) 0.0207(17) 0.016(2)
C15 0.040(2) 0.052(3) 0.034(2) 0.002(2) 0.0198(17) 0.019(2)
C16 0.098(3) 0.030(3) 0.034(3) -0.008(2) 0.037(2) 0.011(3)
C21 0.0272(19) 0.046(3) 0.0134(19) -0.009(2) -0.0032(14) 0.002(2)
C22 0.072(3) 0.203(8) 0.028(3) -0.033(4) 0.020(2) -0.065(4)
C23 0.089(3) 0.141(6) 0.027(3) -0.019(3) 0.012(2) -0.084(4)
C24 0.0245(18) 0.035(3) 0.036(2) -0.008(2) 0.0158(16) -0.0068(18)
C25 0.046(2) 0.039(3) 0.060(3) 0.002(2) 0.027(2) 0.010(2)
C26 0.063(3) 0.071(4) 0.042(3) -0.003(3) 0.032(2) 0.006(3)
N31 0.0164(13) 0.0158(17) 0.0141(14) -0.0025(13) 0.0067(11) -0.0005(12)
C32 0.0224(16) 0.015(2) 0.0149(18) 0.0028(16) 0.0072(13) -0.0030(16)
S32 0.0197(4) 0.0322(6) 0.0152(5) -0.0032(4) 0.0051(3) -0.0039(4)
C33 0.0329(19) 0.019(2) 0.0202(19) -0.0034(17) 0.0151(15) 0.0003(17)
C34 0.0285(19) 0.023(2) 0.039(2) 0.000(2) 0.0240(17) 0.0028(17)
C35 0.0152(16) 0.029(2) 0.033(2) 0.0008(19) 0.0116(15) -0.0009(16)
C36 0.0167(16) 0.024(2) 0.0200(18) -0.0020(17) 0.0054(13) -0.0039(15)
N41 0.0192(13) 0.0187(17) 0.0130(15) 0.0015(13) 0.0073(11) -0.0002(13)
C42 0.0214(16) 0.020(2) 0.0144(17) 0.0009(18) 0.0032(12) 0.0050(17)
S42 0.0229(4) 0.0237(6) 0.0351(6) 0.0067(5) 0.0170(4) 0.0046(4)
C43 0.0272(19) 0.025(2) 0.027(2) 0.0080(19) 0.0095(16) 0.0080(18)
C44 0.041(2) 0.014(2) 0.032(2) 0.0053(19) 0.0068(17) 0.0000(19)
C45 0.0264(19) 0.030(3) 0.023(2) 0.0043(19) 0.0062(15) -0.0095(18)
C46 0.0196(16) 0.027(2) 0.0135(17) 0.0017(19) 0.0042(13) -0.0026(18)
C1L 0.027(3) 0.076(5) 0.162(6) -0.024(4) 0.022(3) 0.003(3)
C2L 0.075(4) 0.051(4) 0.091(5) 0.003(3) 0.024(3) -0.008(3)
C3L 0.125(5) 0.109(6) 0.029(3) -0.016(3) 0.039(3) 0.007(4)

loop_
_atom_type_symbol
_atom_type_description
_atom_type_scat_dispersion_real
_atom_type_scat_dispersion_imag
_atom_type_scat_source
C C 0.0033 0.0016 'International Tables Vol C Tables 4.2.6.8 and 6.1.1.4'
H H 0.0000 0.0000 'International Tables Vol C Tables 4.2.6.8 and 6.1.1.4'
N N 0.0061 0.0033 'International Tables Vol C Tables 4.2.6.8 and 6.1.1.4'
O O 0.0106 0.0060 'International Tables Vol C Tables 4.2.6.8 and 6.1.1.4'
P P 0.1023 0.0942 'International Tables Vol C Tables 4.2.6.8 and 6.1.1.4'
S S 0.1246 0.1234 'International Tables Vol C Tables 4.2.6.8 and 6.1.1.4'
Sn Sn -0.6537 1.4246 'International Tables Vol C Tables 4.2.6.8 and 6.1.1.4'

loop_
_geom_angle_atom_site_label_1
_geom_angle_atom_site_label_2
_geom_angle_atom_site_label_3
_geom_angle
_geom_angle_site_symmetry_1
_geom_angle_site_symmetry_3
O1 Sn1 C1 82.39(10) . .
O1 Sn1 N31 81.02(8) . .
C1 Sn1 N31 101.70(10) . .
O1 Sn1 N41 80.29(8) . .
C1 Sn1 N41 161.30(10) . .
N31 Sn1 N41 82.52(9) . .
O1 Sn1 S42 94.83(6) . .
C1 Sn1 S42 109.66(8) . .
N31 Sn1 S42 147.55(7) . .
N41 Sn1 S42 65.10(6) . .
O1 Sn1 S32 145.63(6) . .
C1 Sn1 S32 106.97(9) . .
N31 Sn1 S32 64.80(6) . .
N41 Sn1 S32 91.36(7) . .
S42 Sn1 S32 111.84(3) . .
O1 Sn1 O2 144.66(7) . .
C1 Sn1 O2 72.12(9) . .
N31 Sn1 O2 127.26(8) . .
N41 Sn1 O2 119.92(7) . .
S42 Sn1 O2 72.14(5) . .
S32 Sn1 O2 67.46(5) . .
O1' P1 O1 118.72(13) . .
O1' P1 O1'' 108.24(12) . .
O1 P1 O1'' 107.98(12) . .
O1' P1 C2 112.27(14) . .
O1 P1 C2 103.45(13) . .
O1'' P1 C2 105.33(13) . .
P1 O1 Sn1 119.17(13) . .
C14 O1'' P1 123.19(19) . .
O2 P2 O2' 117.59(13) . .
O2 P2 O2'' 113.30(12) . .
O2' P2 O2'' 102.57(12) . .
O2 P2 C6 111.51(14) . .
O2' P2 C6 105.09(13) . .
O2'' P2 C6 105.66(12) . .
P2 O2 Sn1 108.64(10) . .
C21 O2' P2 120.2(2) . .
C24 O2'' P2 116.7(2) . .
C2 C1 C6 118.1(3) . .
C2 C1 Sn1 114.3(2) . .
C6 C1 Sn1 127.5(2) . .
C3 C2 C1 120.2(3) . .
C3 C2 P1 121.6(2) . .
C1 C2 P1 118.0(3) . .
C4 C3 C2 122.5(3) . .
C4 C3 H3A 118.7 . .
C2 C3 H3A 118.7 . .
C3 C4 C5 116.2(3) . .
C3 C4 C7 123.9(3) . .
C5 C4 C7 119.9(3) . .
C6 C5 C4 122.5(3) . .
C6 C5 H5A 118.7 . .
C4 C5 H5A 118.7 . .
C5 C6 C1 120.1(3) . .
C5 C6 P2 120.7(2) . .
C1 C6 P2 118.6(2) . .
C4 C7 C10 108.7(3) . .
C4 C7 C8 112.7(3) . .
C10 C7 C8 108.3(3) . .
C4 C7 C9 109.3(3) . .
C10 C7 C9 109.8(3) . .
C8 C7 C9 108.0(3) . .
C7 C8 H8A 109.5 . .
C7 C8 H8B 109.5 . .
H8A C8 H8B 109.5 . .
C7 C8 H8C 109.5 . .
H8A C8 H8C 109.5 . .
H8B C8 H8C 109.5 . .
C7 C9 H9A 109.5 . .
C7 C9 H9B 109.5 . .
H9A C9 H9B 109.5 . .
C7 C9 H9C 109.5 . .
H9A C9 H9C 109.5 . .
H9B C9 H9C 109.5 . .
C7 C10 H10A 109.5 . .
C7 C10 H10B 109.5 . .
H10A C10 H10B 109.5 . .
C7 C10 H10C 109.5 . .
H10A C10 H10C 109.5 . .
H10B C10 H10C 109.5 . .
O1'' C14 C15 111.4(3) . .
O1'' C14 C16 105.5(3) . .
C15 C14 C16 112.3(3) . .
O1'' C14 H14A 109.2 . .
C15 C14 H14A 109.2 . .
C16 C14 H14A 109.2 . .
C14 C15 H15A 109.5 . .
C14 C15 H15B 109.5 . .
H15A C15 H15B 109.5 . .
C14 C15 H15C 109.5 . .
H15A C15 H15C 109.5 . .
H15B C15 H15C 109.5 . .
C14 C16 H16A 109.5 . .
C14 C16 H16B 109.5 . .
H16A C16 H16B 109.5 . .
C14 C16 H16C 109.5 . .
H16A C16 H16C 109.5 . .
H16B C16 H16C 109.5 . .
C22 C21 C23 113.4(4) . .
C22 C21 O2' 108.7(3) . .
C23 C21 O2' 108.1(3) . .
C22 C21 H21A 108.9 . .
C23 C21 H21A 108.9 . .
O2' C21 H21A 108.9 . .
C21 C22 H22A 109.5 . .
C21 C22 H22B 109.5 . .
H22A C22 H22B 109.5 . .
C21 C22 H22C 109.5 . .
H22A C22 H22C 109.5 . .
H22B C22 H22C 109.5 . .
C21 C23 H23A 109.5 . .
C21 C23 H23B 109.5 . .
H23A C23 H23B 109.5 . .
C21 C23 H23C 109.5 . .
H23A C23 H23C 109.5 . .
H23B C23 H23C 109.5 . .
O2'' C24 C26 107.3(3) . .
O2'' C24 C25 109.2(3) . .
C26 C24 C25 114.1(3) . .
O2'' C24 H24A 108.7 . .
C26 C24 H24A 108.7 . .
C25 C24 H24A 108.7 . .
C24 C25 H25A 109.5 . .
C24 C25 H25B 109.5 . .
H25A C25 H25B 109.5 . .
C24 C25 H25C 109.5 . .
H25A C25 H25C 109.5 . .
H25B C25 H25C 109.5 . .
C24 C26 H26A 109.5 . .
C24 C26 H26B 109.5 . .
H26A C26 H26B 109.5 . .
C24 C26 H26C 109.5 . .
H26A C26 H26C 109.5 . .
H26B C26 H26C 109.5 . .
C32 N31 C36 120.7(3) . .
C32 N31 Sn1 100.75(17) . .
C36 N31 Sn1 138.4(2) . .
N31 C32 C33 121.0(3) . .
N31 C32 S32 112.3(2) . .
C33 C32 S32 126.7(3) . .
C32 S32 Sn1 82.10(11) . .
C34 C33 C32 117.9(3) . .
C34 C33 H33A 121.0 . .
C32 C33 H33A 121.0 . .
C35 C34 C33 120.8(3) . .
C35 C34 H34A 119.6 . .
C33 C34 H34A 119.6 . .
C34 C35 C36 119.1(3) . .
C34 C35 H35A 120.4 . .
C36 C35 H35A 120.4 . .
N31 C36 C35 120.4(3) . .
N31 C36 H36A 119.8 . .
C35 C36 H36A 119.8 . .
C46 N41 C42 118.9(3) . .
C46 N41 Sn1 140.5(2) . .
C42 N41 Sn1 100.5(2) . .
N41 C42 C43 121.7(3) . .
N41 C42 S42 111.4(3) . .
C43 C42 S42 126.9(3) . .
C42 S42 Sn1 82.91(12) . .
C42 C43 C44 118.7(3) . .
C42 C43 H43A 120.7 . .
C44 C43 H43A 120.7 . .
C43 C44 C45 119.5(4) . .
C43 C44 H44A 120.3 . .
C45 C44 H44A 120.3 . .
C46 C45 C44 118.9(3) . .
C46 C45 H45A 120.5 . .
C44 C45 H45A 120.5 . .
N41 C46 C45 122.3(3) . .
N41 C46 H46A 118.8 . .
C45 C46 H46A 118.8 . .
C2L C1L C3L 126.0(6) . 3_676
C2L C1L H1L1 105.8 . .
C3L C1L H1L1 105.8 3_676 .
C2L C1L H1L2 105.8 . .
C3L C1L H1L2 105.8 3_676 .
H1L1 C1L H1L2 106.2 . .
C1L C2L C3L 93.2(5) . .
C1L C2L H2L1 113.1 . .
C3L C2L H2L1 113.1 . .
C1L C2L H2L2 113.1 . .
C3L C2L H2L2 113.1 . .
H2L1 C2L H2L2 110.5 . .
C2L C3L C1L 132.1(6) . 3_676
C2L C3L H3L1 104.2 . .
C1L C3L H3L1 104.2 3_676 .
C2L C3L H3L2 104.2 . .
C1L C3L H3L2 104.2 3_676 .
H3L1 C3L H3L2 105.5 . .

loop_
_geom_bond_atom_site_label_1
_geom_bond_atom_site_label_2
_geom_bond_distance
_geom_bond_site_symmetry_2
Sn1 O1 2.1335(19) .
Sn1 C1 2.155(3) .
Sn1 N31 2.267(2) .
Sn1 N41 2.281(3) .
Sn1 S42 2.4907(9) .
Sn1 S32 2.5016(9) .
Sn1 O2 2.8425(19) .
P1 O1' 1.466(2) .
P1 O1 1.527(2) .
P1 O1'' 1.590(2) .
P1 C2 1.804(3) .
O1'' C14 1.455(4) .
P2 O2 1.459(2) .
P2 O2' 1.559(2) .
P2 O2'' 1.581(2) .
P2 C6 1.788(3) .
O2' C21 1.475(3) .
O2'' C24 1.455(4) .
C1 C2 1.393(4) .
C1 C6 1.394(4) .
C2 C3 1.386(4) .
C3 C4 1.382(4) .
C3 H3A 0.9300 .
C4 C5 1.395(4) .
C4 C7 1.513(5) .
C5 C6 1.381(4) .
C5 H5A 0.9300 .
C7 C10 1.526(5) .
C7 C8 1.529(4) .
C7 C9 1.534(4) .
C8 H8A 0.9600 .
C8 H8B 0.9600 .
C8 H8C 0.9600 .
C9 H9A 0.9600 .
C9 H9B 0.9600 .
C9 H9C 0.9600 .
C10 H10A 0.9600 .
C10 H10B 0.9600 .
C10 H10C 0.9600 .
C14 C15 1.495(5) .
C14 C16 1.516(5) .
C14 H14A 0.9800 .
C15 H15A 0.9600 .
C15 H15B 0.9600 .
C15 H15C 0.9600 .
C16 H16A 0.9600 .
C16 H16B 0.9600 .
C16 H16C 0.9600 .
C21 C22 1.454(5) .
C21 C23 1.460(6) .
C21 H21A 0.9800 .
C22 H22A 0.9600 .
C22 H22B 0.9600 .
C22 H22C 0.9600 .
C23 H23A 0.9600 .
C23 H23B 0.9600 .
C23 H23C 0.9600 .
C24 C26 1.494(5) .
C24 C25 1.500(5) .
C24 H24A 0.9800 .
C25 H25A 0.9600 .
C25 H25B 0.9600 .
C25 H25C 0.9600 .
C26 H26A 0.9600 .
C26 H26B 0.9600 .
C26 H26C 0.9600 .
N31 C32 1.341(4) .
N31 C36 1.346(3) .
C32 C33 1.388(4) .
C32 S32 1.733(3) .
C33 C34 1.376(4) .
C33 H33A 0.9300 .
C34 C35 1.368(4) .
C34 H34A 0.9300 .
C35 C36 1.375(4) .
C35 H35A 0.9300 .
C36 H36A 0.9300 .
N41 C46 1.336(4) .
N41 C42 1.359(4) .
C42 C43 1.372(5) .
C42 S42 1.745(3) .
C43 C44 1.379(5) .
C43 H43A 0.9300 .
C44 C45 1.391(5) .
C44 H44A 0.9300 .
C45 C46 1.359(5) .
C45 H45A 0.9300 .
C46 H46A 0.9300 .
C1L C2L 1.340(5) .
C1L C3L 1.411(6) 3_676
C1L H1L1 0.9700 .
C1L H1L2 0.9700 .
C2L C3L 1.358(6) .
C2L H2L1 0.9700 .
C2L H2L2 0.9700 .
C3L C1L 1.411(6) 3_676
C3L H3L1 0.9700 .
C3L H3L2 0.9700 .

loop_
_geom_torsion_atom_site_label_1
_geom_torsion_atom_site_label_2
_geom_torsion_atom_site_label_3
_geom_torsion_atom_site_label_4
_geom_torsion
_geom_torsion_site_symmetry_1
_geom_torsion_site_symmetry_4
O1' P1 O1 Sn1 113.66(14) . .
O1'' P1 O1 Sn1 -122.76(12) . .
C2 P1 O1 Sn1 -11.45(16) . .
C1 Sn1 O1 P1 14.85(13) . .
N31 Sn1 O1 P1 -88.35(14) . .
N41 Sn1 O1 P1 -172.22(14) . .
S42 Sn1 O1 P1 124.08(12) . .
S32 Sn1 O1 P1 -94.20(14) . .
O2 Sn1 O1 P1 58.47(19) . .
O1' P1 O1'' C14 156.9(2) . .
O1 P1 O1'' C14 27.2(3) . .
C2 P1 O1'' C14 -82.8(3) . .
O2' P2 O2 Sn1 -115.53(11) . .
O2'' P2 O2 Sn1 124.97(11) . .
C6 P2 O2 Sn1 5.92(16) . .
O1 Sn1 O2 P2 -55.19(19) . .
C1 Sn1 O2 P2 -9.27(13) . .
N31 Sn1 O2 P2 82.02(15) . .
N41 Sn1 O2 P2 -173.57(12) . .
S42 Sn1 O2 P2 -127.65(12) . .
S32 Sn1 O2 P2 108.51(13) . .
O2 P2 O2' C21 -42.3(3) . .
O2'' P2 O2' C21 82.7(2) . .
C6 P2 O2' C21 -167.1(2) . .
O2 P2 O2'' C24 -50.3(2) . .
O2' P2 O2'' C24 -178.1(2) . .
C6 P2 O2'' C24 72.1(2) . .
O1 Sn1 C1 C2 -14.3(2) . .
N31 Sn1 C1 C2 64.8(2) . .
N41 Sn1 C1 C2 -36.6(4) . .
S42 Sn1 C1 C2 -106.7(2) . .
S32 Sn1 C1 C2 131.8(2) . .
O2 Sn1 C1 C2 -169.5(2) . .
O1 Sn1 C1 C6 167.7(3) . .
N31 Sn1 C1 C6 -113.2(3) . .
N41 Sn1 C1 C6 145.4(3) . .
S42 Sn1 C1 C6 75.2(3) . .
S32 Sn1 C1 C6 -46.2(3) . .
O2 Sn1 C1 C6 12.5(2) . .
C6 C1 C2 C3 4.9(4) . .
Sn1 C1 C2 C3 -173.4(2) . .
C6 C1 C2 P1 -169.8(2) . .
Sn1 C1 C2 P1 12.0(3) . .
O1' P1 C2 C3 55.5(3) . .
O1 P1 C2 C3 -175.3(2) . .
O1'' P1 C2 C3 -62.1(3) . .
O1' P1 C2 C1 -129.9(2) . .
O1 P1 C2 C1 -0.8(3) . .
O1'' P1 C2 C1 112.5(2) . .
C1 C2 C3 C4 -2.2(5) . .
P1 C2 C3 C4 172.2(2) . .
C2 C3 C4 C5 -2.3(4) . .
C2 C3 C4 C7 178.9(3) . .
C3 C4 C5 C6 4.4(5) . .
C7 C4 C5 C6 -176.8(3) . .
C4 C5 C6 C1 -1.8(5) . .
C4 C5 C6 P2 -172.9(2) . .
C2 C1 C6 C5 -2.9(4) . .
Sn1 C1 C6 C5 175.1(2) . .
C2 C1 C6 P2 168.4(2) . .
Sn1 C1 C6 P2 -13.7(4) . .
O2 P2 C6 C5 173.5(2) . .
O2' P2 C6 C5 -58.1(3) . .
O2'' P2 C6 C5 50.0(3) . .
O2 P2 C6 C1 2.3(3) . .
O2' P2 C6 C1 130.7(2) . .
O2'' P2 C6 C1 -121.2(2) . .
C3 C4 C7 C10 -125.8(3) . .
C5 C4 C7 C10 55.5(4) . .
C3 C4 C7 C8 -5.7(4) . .
C5 C4 C7 C8 175.7(3) . .
C3 C4 C7 C9 114.4(3) . .
C5 C4 C7 C9 -64.3(4) . .
P1 O1'' C14 C15 81.4(3) . .
P1 O1'' C14 C16 -156.4(2) . .
P2 O2' C21 C22 106.7(4) . .
P2 O2' C21 C23 -129.8(3) . .
P2 O2'' C24 C26 -136.8(2) . .
P2 O2'' C24 C25 99.0(3) . .
O1 Sn1 N31 C32 -174.9(2) . .
C1 Sn1 N31 C32 104.8(2) . .
N41 Sn1 N31 C32 -93.6(2) . .
S42 Sn1 N31 C32 -90.1(2) . .
S32 Sn1 N31 C32 1.41(18) . .
O2 Sn1 N31 C32 28.5(2) . .
O1 Sn1 N31 C36 -0.1(3) . .
C1 Sn1 N31 C36 -80.3(3) . .
N41 Sn1 N31 C36 81.2(3) . .
S42 Sn1 N31 C36 84.8(3) . .
S32 Sn1 N31 C36 176.3(4) . .
O2 Sn1 N31 C36 -156.6(3) . .
C36 N31 C32 C33 1.2(5) . .
Sn1 N31 C32 C33 177.2(3) . .
C36 N31 C32 S32 -178.0(2) . .
Sn1 N31 C32 S32 -2.0(3) . .
N31 C32 S32 Sn1 1.8(2) . .
C33 C32 S32 Sn1 -177.4(3) . .
O1 Sn1 S32 C32 5.30(17) . .
C1 Sn1 S32 C32 -96.29(14) . .
N31 Sn1 S32 C32 -1.09(14) . .
N41 Sn1 S32 C32 79.99(13) . .
S42 Sn1 S32 C32 143.62(12) . .
O2 Sn1 S32 C32 -157.98(13) . .
N31 C32 C33 C34 -1.5(5) . .
S32 C32 C33 C34 177.6(3) . .
C32 C33 C34 C35 0.2(5) . .
C33 C34 C35 C36 1.3(6) . .
C32 N31 C36 C35 0.4(5) . .
Sn1 N31 C36 C35 -173.7(3) . .
C34 C35 C36 N31 -1.6(5) . .
O1 Sn1 N41 C46 78.7(3) . .
C1 Sn1 N41 C46 101.0(4) . .
N31 Sn1 N41 C46 -3.4(3) . .
S42 Sn1 N41 C46 178.7(3) . .
S32 Sn1 N41 C46 -67.8(3) . .
O2 Sn1 N41 C46 -132.4(3) . .
O1 Sn1 N41 C42 -97.79(18) . .
C1 Sn1 N41 C42 -75.4(3) . .
N31 Sn1 N41 C42 -179.90(18) . .
S42 Sn1 N41 C42 2.21(15) . .
S32 Sn1 N41 C42 115.74(17) . .
O2 Sn1 N41 C42 51.12(19) . .
C46 N41 C42 C43 0.4(4) . .
Sn1 N41 C42 C43 177.9(3) . .
C46 N41 C42 S42 179.5(2) . .
Sn1 N41 C42 S42 -3.1(2) . .
N41 C42 S42 Sn1 2.78(19) . .
C43 C42 S42 Sn1 -178.2(3) . .
O1 Sn1 S42 C42 75.25(12) . .
C1 Sn1 S42 C42 158.88(13) . .
N31 Sn1 S42 C42 -5.61(16) . .
N41 Sn1 S42 C42 -1.70(12) . .
S32 Sn1 S42 C42 -82.62(11) . .
O2 Sn1 S42 C42 -138.36(11) . .
N41 C42 C43 C44 -0.4(5) . .
S42 C42 C43 C44 -179.3(2) . .
C42 C43 C44 C45 0.2(5) . .
C43 C44 C45 C46 0.0(5) . .
C42 N41 C46 C45 -0.3(4) . .
Sn1 N41 C46 C45 -176.3(2) . .
C44 C45 C46 N41 0.1(5) . .
C3L C1L C2L C3L -29.4(9) 3_676 .
C1L C2L C3L C1L 32.4(10) . 3_676
